data_7129914
loop_
_publ_author_name
'Saha, Debarshi'
'Taily, Irshad Maajid'
'Banerjee, Nakshatra'
'Banerjee, Prabal'

_publ_section_title
;
 Electricity mediated [3+2]-cycloaddition of N-sulfonylcyclopropanes with
 olefins via N-centered radical intermediates: access to cyclopentane
 analogs
;
_journal_name_full 'Chemical Communications'
_journal_paper_doi 10.1039/D2CC00761D
_journal_year 2022
_chemical_formula_moiety 'C21 H25 N O4 S'
_chemical_formula_sum 'C21 H25 N O4 S'
_chemical_formula_weight 387.48
_space_group_crystal_system monoclinic
_space_group_IT_number 14
_space_group_name_Hall '-P 2yn'
_space_group_name_H-M_alt 'P 1 21/n 1'
_atom_sites_solution_hydrogens geom
_audit_creation_method SHELXL-2018/3
_audit_update_record
;
2022-01-30 deposited with the CCDC.	2022-03-21 downloaded from the CCDC.
;
_cell_angle_alpha 90
_cell_angle_beta 112.732(2)
_cell_angle_gamma 90
_cell_formula_units_Z 4
_cell_length_a 15.4139(12)
_cell_length_b 8.4945(6)
_cell_length_c 17.2042(15)
_cell_measurement_reflns_used 28113
_cell_measurement_temperature 298(2)
_cell_measurement_theta_max 25.7
_cell_measurement_theta_min 2.6
_cell_volume 2077.6(3)
_computing_cell_refinement 'APEX2 (Bruker, 2014); SAINT (Bruker, 2014)'
_computing_data_collection 'APEX2 (Bruker, 2014)'
_computing_data_reduction 'SAINT (Bruker, 2014);XPREP(Sheldrick,2014)'
_computing_molecular_graphics 'Ortep, Platon, mercury'
_computing_structure_refinement 'SHELXL-2014 (Sheldrick, 2014)'
_computing_structure_solution 'SHELXS-2014 (Sheldrick, 2014)'
_diffrn_ambient_temperature 298(2)
_diffrn_detector_area_resol_mean 10.233
_diffrn_measured_fraction_theta_full 0.999
_diffrn_measured_fraction_theta_max 0.996
_diffrn_measurement_device_type 'Bruker D8 Venture PHOTON 100 CMOS'
_diffrn_measurement_method 'phi and omega scan'
_diffrn_radiation_type MoK\a
_diffrn_radiation_wavelength 0.71073
_diffrn_reflns_av_R_equivalents 0.0627
_diffrn_reflns_av_unetI/netI 0.0372
_diffrn_reflns_Laue_measured_fraction_full 0.999
_diffrn_reflns_Laue_measured_fraction_max 0.996
_diffrn_reflns_limit_h_max 18
_diffrn_reflns_limit_h_min -18
_diffrn_reflns_limit_k_max 10
_diffrn_reflns_limit_k_min -10
_diffrn_reflns_limit_l_max 21
_diffrn_reflns_limit_l_min -20
_diffrn_reflns_number 28113
_diffrn_reflns_point_group_measured_fraction_full 0.999
_diffrn_reflns_point_group_measured_fraction_max 0.996
_diffrn_reflns_theta_full 25.242
_diffrn_reflns_theta_max 25.733
_diffrn_reflns_theta_min 2.567
_diffrn_source 'fine-focus sealed tube'
_exptl_absorpt_coefficient_mu 0.181
_exptl_absorpt_correction_T_max 0.7457
_exptl_absorpt_correction_T_min 0.6519
_exptl_absorpt_correction_type multi-scan
_exptl_absorpt_process_details SADABS
_exptl_crystal_colour colorless
_exptl_crystal_density_diffrn 1.239
_exptl_crystal_density_meas 1.23
_exptl_crystal_density_method 'not measured'
_exptl_crystal_description block
_exptl_crystal_F_000 824
_exptl_crystal_size_max 0.310
_exptl_crystal_size_mid 0.290
_exptl_crystal_size_min 0.280
_refine_diff_density_max 0.275
_refine_diff_density_min -0.252
_refine_diff_density_rms 0.038
_refine_ls_extinction_method none
_refine_ls_goodness_of_fit_ref 1.033
_refine_ls_hydrogen_treatment constr
_refine_ls_matrix_type full
_refine_ls_number_parameters 244
_refine_ls_number_reflns 3962
_refine_ls_number_restraints 0
_refine_ls_restrained_S_all 1.033
_refine_ls_R_factor_all 0.0764
_refine_ls_R_factor_gt 0.0503
_refine_ls_shift/su_max 0.000
_refine_ls_shift/su_mean 0.000
_refine_ls_structure_factor_coef Fsqd
_refine_ls_weighting_details 'w=1/[\s^2^(Fo^2^)+(0.0557P)^2^+0.9282P] where P=(Fo^2^+2Fc^2^)/3'
_refine_ls_weighting_scheme calc
_refine_ls_wR_factor_gt 0.1224
_refine_ls_wR_factor_ref 0.1393
_reflns_Friedel_coverage 0.000
_reflns_number_gt 2816
_reflns_number_total 3962
_reflns_threshold_expression 'I > 2\s(I)'
_cod_data_source_file d2cc00761d2.cif
_cod_data_source_block shelx
_cod_original_sg_symbol_H-M 'P 21/n'
_cod_database_code 7129914
_shelx_shelxl_version_number 2018/3
_shelx_space_group_comment
;
The symmetry employed for this shelxl refinement is uniquely defined
by the following loop, which should always be used as a source of
symmetry information in preference to the above space-group names.
They are only intended as comments.
;
_shelx_estimated_absorpt_t_min 0.946
_shelx_estimated_absorpt_t_max 0.951

loop_
_space_group_symop_operation_xyz
'x, y, z'
'-x+1/2, y+1/2, -z+1/2'
'-x, -y, -z'
'x-1/2, -y-1/2, z-1/2'

loop_
_atom_site_label
_atom_site_type_symbol
_atom_site_fract_x
_atom_site_fract_y
_atom_site_fract_z
_atom_site_U_iso_or_equiv
_atom_site_adp_type
_atom_site_occupancy
_atom_site_site_symmetry_order
_atom_site_calc_flag
_atom_site_refinement_flags_posn
_atom_site_refinement_flags_adp
_atom_site_refinement_flags_occupancy
_atom_site_disorder_assembly
_atom_site_disorder_group
S1 S 0.23488(4) 0.32273(7) 0.41958(4) 0.0538(2) Uani 1 1 d . . . . .
O3 O 0.22272(13) 0.4779(2) 0.44649(11) 0.0715(5) Uani 1 1 d . . . . .
O4 O 0.32657(11) 0.2549(2) 0.44784(12) 0.0713(5) Uani 1 1 d . . . . .
O2 O -0.02272(14) -0.3718(2) 0.37083(12) 0.0791(6) Uani 1 1 d . . . . .
N101 N 0.16913(14) 0.2110(2) 0.44837(13) 0.0583(5) Uani 1 1 d . . . . .
H101 H 0.127879 0.253912 0.463876 0.070 Uiso 1 1 calc R U . . .
O1 O -0.01601(15) -0.2845(3) 0.49475(15) 0.0895(7) Uani 1 1 d . . . . .
C20 C 0.18887(15) 0.3200(3) 0.30852(15) 0.0500(5) Uani 1 1 d . . . . .
C11 C 0.10373(16) -0.2104(3) 0.44569(15) 0.0515(6) Uani 1 1 d . . . . .
H11 H 0.131037 -0.267617 0.411143 0.062 Uiso 1 1 calc R U . . .
C7 C 0.07971(15) -0.0409(3) 0.41152(14) 0.0480(5) Uani 1 1 d . . . . .
H7 H 0.039418 0.005626 0.437681 0.058 Uiso 1 1 calc R U . . .
C12 C 0.01660(18) -0.2928(3) 0.44150(17) 0.0572(6) Uani 1 1 d . . . . .
C8 C 0.17591(16) 0.0404(3) 0.44953(14) 0.0507(6) Uani 1 1 d . . . . .
H8 H 0.213927 0.008388 0.417884 0.061 Uiso 1 1 calc R U . . .
C6 C 0.02899(16) -0.0259(3) 0.31727(15) 0.0511(6) Uani 1 1 d . . . . .
C16 C 0.23063(18) 0.2289(3) 0.26642(18) 0.0636(7) Uani 1 1 d . . . . .
H16 H 0.284342 0.170818 0.296411 0.076 Uiso 1 1 calc R U . . .
C15 C 0.11008(18) 0.4063(3) 0.26390(17) 0.0673(7) Uani 1 1 d . . . . .
H15 H 0.081694 0.468070 0.292036 0.081 Uiso 1 1 calc R U . . .
C10 C 0.1789(2) -0.1896(3) 0.53485(16) 0.0679(7) Uani 1 1 d . . . . .
H10A H 0.151049 -0.200161 0.576379 0.082 Uiso 1 1 calc R U . . .
H10B H 0.227615 -0.268851 0.546078 0.082 Uiso 1 1 calc R U . . .
C18 C 0.1134(2) 0.3097(4) 0.13352(17) 0.0703(8) Uani 1 1 d . . . . .
C5 C 0.0638(2) -0.0907(4) 0.26198(16) 0.0755(8) Uani 1 1 d . . . . .
H5 H 0.120363 -0.145591 0.283315 0.091 Uiso 1 1 calc R U . . .
C17 C 0.1924(2) 0.2243(3) 0.17977(19) 0.0721(8) Uani 1 1 d . . . . .
H17 H 0.220682 0.161974 0.151754 0.087 Uiso 1 1 calc R U . . .
C9 C 0.2200(2) -0.0272(3) 0.53901(17) 0.0748(8) Uani 1 1 d . . . . .
H9A H 0.287904 -0.032884 0.557387 0.090 Uiso 1 1 calc R U . . .
H9B H 0.204964 0.038473 0.578207 0.090 Uiso 1 1 calc R U . . .
C4 C -0.0542(2) 0.0547(4) 0.2832(2) 0.0850(9) Uani 1 1 d . . . . .
H4 H -0.079980 0.100589 0.318468 0.102 Uiso 1 1 calc R U . . .
C19 C 0.0731(2) 0.4008(4) 0.17682(18) 0.0798(9) Uani 1 1 d . . . . .
H19 H 0.019885 0.459947 0.146826 0.096 Uiso 1 1 calc R U . . .
C3 C 0.0174(3) -0.0769(4) 0.17588(19) 0.0922(10) Uani 1 1 d . . . . .
H3 H 0.042884 -0.122131 0.140208 0.111 Uiso 1 1 calc R U . . .
C2 C -0.1007(3) 0.0688(5) 0.1958(2) 0.1122(13) Uani 1 1 d . . . . .
H2 H -0.156836 0.124652 0.173483 0.135 Uiso 1 1 calc R U . . .
C1 C -0.0647(3) 0.0017(5) 0.1432(2) 0.0973(11) Uani 1 1 d . . . . .
H1 H -0.096441 0.009911 0.085122 0.117 Uiso 1 1 calc R U . . .
C025 C 0.0730(3) 0.3019(5) 0.0386(2) 0.1146(14) Uani 1 1 d . . . . .
H02A H 0.018405 0.368087 0.016621 0.172 Uiso 1 1 calc R U . . .
H02B H 0.119228 0.337326 0.017893 0.172 Uiso 1 1 calc R U . . .
H02C H 0.055670 0.195273 0.020895 0.172 Uiso 1 1 calc R U . . .
C13 C -0.1143(2) -0.4393(5) 0.3532(2) 0.1116(13) Uani 1 1 d . . . . .
H13A H -0.107523 -0.535775 0.385244 0.134 Uiso 1 1 calc R U . . .
H13B H -0.151949 -0.366500 0.370485 0.134 Uiso 1 1 calc R U . . .
C14 C -0.1590(3) -0.4712(8) 0.2686(3) 0.195(3) Uani 1 1 d . . . . .
H14A H -0.219732 -0.515959 0.257930 0.293 Uiso 1 1 calc R U . . .
H14B H -0.166429 -0.375394 0.237062 0.293 Uiso 1 1 calc R U . . .
H14C H -0.122084 -0.544359 0.251794 0.293 Uiso 1 1 calc R U . . .

loop_
_atom_site_aniso_label
_atom_site_aniso_U_11
_atom_site_aniso_U_22
_atom_site_aniso_U_33
_atom_site_aniso_U_23
_atom_site_aniso_U_13
_atom_site_aniso_U_12
S1 0.0530(4) 0.0511(4) 0.0559(4) -0.0053(3) 0.0195(3) -0.0080(3)
O3 0.0937(13) 0.0490(10) 0.0698(12) -0.0169(9) 0.0293(10) -0.0128(9)
O4 0.0476(10) 0.0841(13) 0.0749(12) 0.0044(10) 0.0155(9) -0.0005(9)
O2 0.0843(13) 0.0894(14) 0.0615(12) -0.0102(10) 0.0259(10) -0.0327(11)
N101 0.0698(13) 0.0485(11) 0.0707(14) -0.0070(10) 0.0428(11) -0.0039(10)
O1 0.1050(16) 0.0865(15) 0.1075(16) -0.0193(12) 0.0747(14) -0.0179(12)
C20 0.0491(12) 0.0480(13) 0.0575(14) -0.0033(11) 0.0257(11) -0.0063(11)
C11 0.0597(14) 0.0458(13) 0.0534(14) -0.0013(10) 0.0266(12) 0.0010(11)
C7 0.0533(13) 0.0464(13) 0.0479(13) -0.0032(10) 0.0235(11) 0.0008(10)
C12 0.0664(15) 0.0463(13) 0.0651(17) 0.0013(12) 0.0321(14) 0.0017(12)
C8 0.0558(13) 0.0465(13) 0.0504(14) -0.0022(10) 0.0214(11) -0.0024(10)
C6 0.0485(13) 0.0503(13) 0.0521(14) -0.0012(11) 0.0167(11) -0.0041(10)
C16 0.0651(16) 0.0615(16) 0.0714(18) 0.0001(13) 0.0344(14) 0.0063(13)
C15 0.0616(15) 0.0801(19) 0.0627(17) -0.0064(14) 0.0265(13) 0.0126(14)
C10 0.0788(18) 0.0619(16) 0.0545(16) 0.0075(12) 0.0162(13) 0.0010(14)
C18 0.0681(17) 0.087(2) 0.0583(17) -0.0103(15) 0.0274(14) -0.0142(16)
C5 0.0700(17) 0.105(2) 0.0494(16) -0.0039(15) 0.0204(14) 0.0158(16)
C17 0.084(2) 0.0743(19) 0.0713(19) -0.0155(15) 0.0443(16) -0.0022(15)
C9 0.0810(19) 0.0747(19) 0.0551(17) 0.0056(14) 0.0114(14) -0.0140(15)
C4 0.0745(19) 0.099(2) 0.078(2) 0.0070(18) 0.0253(16) 0.0248(17)
C19 0.0617(16) 0.106(2) 0.0650(19) 0.0030(17) 0.0172(14) 0.0170(16)
C3 0.098(2) 0.119(3) 0.0528(18) -0.0105(18) 0.0222(17) 0.002(2)
C2 0.079(2) 0.138(3) 0.089(3) 0.017(2) 0.000(2) 0.035(2)
C1 0.093(2) 0.122(3) 0.0536(19) 0.0063(19) 0.0030(18) -0.004(2)
C025 0.105(3) 0.173(4) 0.060(2) -0.020(2) 0.0257(19) -0.010(3)
C13 0.090(2) 0.123(3) 0.101(3) 0.007(2) 0.014(2) -0.050(2)
C14 0.114(4) 0.328(9) 0.120(4) -0.063(5) 0.019(3) -0.087(5)

loop_
_atom_type_symbol
_atom_type_description
_atom_type_scat_dispersion_real
_atom_type_scat_dispersion_imag
_atom_type_scat_source
C C 0.0033 0.0016 'International Tables Vol C Tables 4.2.6.8 and 6.1.1.4'
H H 0.0000 0.0000 'International Tables Vol C Tables 4.2.6.8 and 6.1.1.4'
N N 0.0061 0.0033 'International Tables Vol C Tables 4.2.6.8 and 6.1.1.4'
O O 0.0106 0.0060 'International Tables Vol C Tables 4.2.6.8 and 6.1.1.4'
S S 0.1246 0.1234 'International Tables Vol C Tables 4.2.6.8 and 6.1.1.4'

loop_
_geom_angle_atom_site_label_1
_geom_angle_atom_site_label_2
_geom_angle_atom_site_label_3
_geom_angle
_geom_angle_site_symmetry_1
_geom_angle_site_symmetry_3
_geom_angle_publ_flag
O4 S1 O3 119.82(12) . . ?
O4 S1 N101 108.51(11) . . ?
O3 S1 N101 105.56(11) . . ?
O4 S1 C20 107.14(11) . . ?
O3 S1 C20 108.31(11) . . ?
N101 S1 C20 106.86(11) . . ?
C12 O2 C13 117.5(2) . . ?
C8 N101 S1 123.04(16) . . ?
C8 N101 H101 118.5 . . ?
S1 N101 H101 118.5 . . ?
C15 C20 C16 119.9(2) . . ?
C15 C20 S1 119.87(18) . . ?
C16 C20 S1 120.22(19) . . ?
C12 C11 C10 114.9(2) . . ?
C12 C11 C7 109.88(19) . . ?
C10 C11 C7 104.53(18) . . ?
C12 C11 H11 109.1 . . ?
C10 C11 H11 109.1 . . ?
C7 C11 H11 109.1 . . ?
C6 C7 C8 115.71(18) . . ?
C6 C7 C11 115.86(18) . . ?
C8 C7 C11 101.97(18) . . ?
C6 C7 H7 107.6 . . ?
C8 C7 H7 107.6 . . ?
C11 C7 H7 107.6 . . ?
O1 C12 O2 123.7(2) . . ?
O1 C12 C11 124.6(2) . . ?
O2 C12 C11 111.7(2) . . ?
N101 C8 C9 112.9(2) . . ?
N101 C8 C7 113.01(19) . . ?
C9 C8 C7 103.87(19) . . ?
N101 C8 H8 109.0 . . ?
C9 C8 H8 109.0 . . ?
C7 C8 H8 109.0 . . ?
C4 C6 C5 117.1(2) . . ?
C4 C6 C7 120.9(2) . . ?
C5 C6 C7 122.1(2) . . ?
C17 C16 C20 119.6(3) . . ?
C17 C16 H16 120.2 . . ?
C20 C16 H16 120.2 . . ?
C20 C15 C19 119.6(2) . . ?
C20 C15 H15 120.2 . . ?
C19 C15 H15 120.2 . . ?
C9 C10 C11 107.1(2) . . ?
C9 C10 H10A 110.3 . . ?
C11 C10 H10A 110.3 . . ?
C9 C10 H10B 110.3 . . ?
C11 C10 H10B 110.3 . . ?
H10A C10 H10B 108.6 . . ?
C17 C18 C19 117.8(3) . . ?
C17 C18 C025 120.4(3) . . ?
C19 C18 C025 121.8(3) . . ?
C6 C5 C3 122.0(3) . . ?
C6 C5 H5 119.0 . . ?
C3 C5 H5 119.0 . . ?
C16 C17 C18 121.6(2) . . ?
C16 C17 H17 119.2 . . ?
C18 C17 H17 119.2 . . ?
C10 C9 C8 106.2(2) . . ?
C10 C9 H9A 110.5 . . ?
C8 C9 H9A 110.5 . . ?
C10 C9 H9B 110.5 . . ?
C8 C9 H9B 110.5 . . ?
H9A C9 H9B 108.7 . . ?
C6 C4 C2 120.6(3) . . ?
C6 C4 H4 119.7 . . ?
C2 C4 H4 119.7 . . ?
C18 C19 C15 121.5(3) . . ?
C18 C19 H19 119.3 . . ?
C15 C19 H19 119.3 . . ?
C1 C3 C5 120.3(3) . . ?
C1 C3 H3 119.9 . . ?
C5 C3 H3 119.9 . . ?
C1 C2 C4 120.6(3) . . ?
C1 C2 H2 119.7 . . ?
C4 C2 H2 119.7 . . ?
C3 C1 C2 119.4(3) . . ?
C3 C1 H1 120.3 . . ?
C2 C1 H1 120.3 . . ?
C18 C025 H02A 109.5 . . ?
C18 C025 H02B 109.5 . . ?
H02A C025 H02B 109.5 . . ?
C18 C025 H02C 109.5 . . ?
H02A C025 H02C 109.5 . . ?
H02B C025 H02C 109.5 . . ?
C14 C13 O2 110.5(3) . . ?
C14 C13 H13A 109.6 . . ?
O2 C13 H13A 109.6 . . ?
C14 C13 H13B 109.6 . . ?
O2 C13 H13B 109.6 . . ?
H13A C13 H13B 108.1 . . ?
C13 C14 H14A 109.5 . . ?
C13 C14 H14B 109.5 . . ?
H14A C14 H14B 109.5 . . ?
C13 C14 H14C 109.5 . . ?
H14A C14 H14C 109.5 . . ?
H14B C14 H14C 109.5 . . ?

loop_
_geom_bond_atom_site_label_1
_geom_bond_atom_site_label_2
_geom_bond_distance
_geom_bond_site_symmetry_2
_geom_bond_publ_flag
S1 O4 1.4265(18) . ?
S1 O3 1.4334(18) . ?
S1 N101 1.6005(19) . ?
S1 C20 1.763(2) . ?
O2 C12 1.314(3) . ?
O2 C13 1.443(3) . ?
N101 C8 1.452(3) . ?
N101 H101 0.8600 . ?
O1 C12 1.205(3) . ?
C20 C15 1.371(3) . ?
C20 C16 1.378(3) . ?
C11 C12 1.491(3) . ?
C11 C10 1.534(3) . ?
C11 C7 1.545(3) . ?
C11 H11 0.9800 . ?
C7 C6 1.509(3) . ?
C7 C8 1.534(3) . ?
C7 H7 0.9800 . ?
C8 C9 1.534(3) . ?
C8 H8 0.9800 . ?
C6 C4 1.369(4) . ?
C6 C5 1.375(3) . ?
C16 C17 1.375(4) . ?
C16 H16 0.9300 . ?
C15 C19 1.383(4) . ?
C15 H15 0.9300 . ?
C10 C9 1.508(4) . ?
C10 H10A 0.9700 . ?
C10 H10B 0.9700 . ?
C18 C17 1.376(4) . ?
C18 C19 1.377(4) . ?
C18 C025 1.507(4) . ?
C5 C3 1.379(4) . ?
C5 H5 0.9300 . ?
C17 H17 0.9300 . ?
C9 H9A 0.9700 . ?
C9 H9B 0.9700 . ?
C4 C2 1.399(5) . ?
C4 H4 0.9300 . ?
C19 H19 0.9300 . ?
C3 C1 1.347(5) . ?
C3 H3 0.9300 . ?
C2 C1 1.355(5) . ?
C2 H2 0.9300 . ?
C1 H1 0.9300 . ?
C025 H02A 0.9600 . ?
C025 H02B 0.9600 . ?
C025 H02C 0.9600 . ?
C13 C14 1.376(5) . ?
C13 H13A 0.9700 . ?
C13 H13B 0.9700 . ?
C14 H14A 0.9600 . ?
C14 H14B 0.9600 . ?
C14 H14C 0.9600 . ?

loop_
_geom_torsion_atom_site_label_1
_geom_torsion_atom_site_label_2
_geom_torsion_atom_site_label_3
_geom_torsion_atom_site_label_4
_geom_torsion
_geom_torsion_site_symmetry_1
_geom_torsion_site_symmetry_2
_geom_torsion_site_symmetry_3
_geom_torsion_site_symmetry_4
_geom_torsion_publ_flag
O4 S1 N101 C8 -36.7(2) . . . . ?
O3 S1 N101 C8 -166.33(19) . . . . ?
C20 S1 N101 C8 78.5(2) . . . . ?
O4 S1 C20 C15 -166.7(2) . . . . ?
O3 S1 C20 C15 -36.1(2) . . . . ?
N101 S1 C20 C15 77.2(2) . . . . ?
O4 S1 C20 C16 14.7(2) . . . . ?
O3 S1 C20 C16 145.3(2) . . . . ?
N101 S1 C20 C16 -101.4(2) . . . . ?
C12 C11 C7 C6 -73.3(2) . . . . ?
C10 C11 C7 C6 162.95(19) . . . . ?
C12 C11 C7 C8 160.16(19) . . . . ?
C10 C11 C7 C8 36.4(2) . . . . ?
C13 O2 C12 O1 6.1(4) . . . . ?
C13 O2 C12 C11 -171.7(3) . . . . ?
C10 C11 C12 O1 32.5(4) . . . . ?
C7 C11 C12 O1 -85.0(3) . . . . ?
C10 C11 C12 O2 -149.8(2) . . . . ?
C7 C11 C12 O2 92.7(2) . . . . ?
S1 N101 C8 C9 107.5(2) . . . . ?
S1 N101 C8 C7 -134.97(18) . . . . ?
C6 C7 C8 N101 70.8(2) . . . . ?
C11 C7 C8 N101 -162.59(18) . . . . ?
C6 C7 C8 C9 -166.6(2) . . . . ?
C11 C7 C8 C9 -39.9(2) . . . . ?
C8 C7 C6 C4 -114.9(3) . . . . ?
C11 C7 C6 C4 125.8(3) . . . . ?
C8 C7 C6 C5 64.7(3) . . . . ?
C11 C7 C6 C5 -54.6(3) . . . . ?
C15 C20 C16 C17 -0.5(4) . . . . ?
S1 C20 C16 C17 178.1(2) . . . . ?
C16 C20 C15 C19 0.1(4) . . . . ?
S1 C20 C15 C19 -178.5(2) . . . . ?
C12 C11 C10 C9 -139.8(2) . . . . ?
C7 C11 C10 C9 -19.3(3) . . . . ?
C4 C6 C5 C3 -0.4(4) . . . . ?
C7 C6 C5 C3 180.0(3) . . . . ?
C20 C16 C17 C18 0.5(4) . . . . ?
C19 C18 C17 C16 0.0(4) . . . . ?
C025 C18 C17 C16 -179.8(3) . . . . ?
C11 C10 C9 C8 -5.7(3) . . . . ?
N101 C8 C9 C10 151.4(2) . . . . ?
C7 C8 C9 C10 28.6(3) . . . . ?
C5 C6 C4 C2 0.2(5) . . . . ?
C7 C6 C4 C2 179.8(3) . . . . ?
C17 C18 C19 C15 -0.4(5) . . . . ?
C025 C18 C19 C15 179.4(3) . . . . ?
C20 C15 C19 C18 0.3(5) . . . . ?
C6 C5 C3 C1 -0.1(5) . . . . ?
C6 C4 C2 C1 0.6(6) . . . . ?
C5 C3 C1 C2 0.8(6) . . . . ?
C4 C2 C1 C3 -1.1(6) . . . . ?
C12 O2 C13 C14 160.1(4) . . . . ?
